data_4133906
loop_
_publ_author_name
'Paioti, Paulo H. S.'
'Del Pozo, Juan'
'Mikus, Malte S.'
'Lee, Jaehee'
'Koh, Ming Joo'
'Romiti, Filippo'
'Torker, Sebastian'
'Hoveyda, Amir H.'

_publ_section_title
;
 Catalytic Enantioselective Boryl and Silyl Substitution with
 Trifluoromethyl Alkenes: Scope, Utility, and Mechanistic Nuances of Cu-F
 \b-Elimination.
;
_journal_issue 50
_journal_name_full 'Journal of the American Chemical Society'
_journal_page_first 19917
_journal_page_last 19934
_journal_paper_doi 10.1021/jacs.9b11382
_journal_volume 141
_journal_year 2019
_chemical_formula_moiety 'C47 H60 Cu F3 N2 O Si, 0.5(C6 H14)'
_chemical_formula_sum 'C50 H67 Cu F3 N2 O Si'
_chemical_formula_weight 860.68
_space_group_crystal_system monoclinic
_space_group_IT_number 14
_space_group_name_Hall '-P 2ybc'
_space_group_name_H-M_alt 'P 1 21/c 1'
_atom_sites_solution_hydrogens geom
_atom_sites_solution_primary dual
_atom_sites_solution_secondary difmap
_audit_creation_method SHELXL-2018/3
_cell_angle_alpha 90
_cell_angle_beta 103.514(2)
_cell_angle_gamma 90
_cell_formula_units_Z 4
_cell_length_a 17.8697(6)
_cell_length_b 16.4289(5)
_cell_length_c 16.6878(5)
_cell_measurement_reflns_used 9884
_cell_measurement_temperature 100(2)
_cell_measurement_theta_max 66.71
_cell_measurement_theta_min 2.54
_cell_volume 4763.6(3)
_computing_cell_refinement 'SAINT (Bruker, 2014)'
_computing_data_collection 'APEX2 (Bruker, 2014)'
_computing_data_reduction 'SAINT (Bruker, 2014)'
_computing_molecular_graphics 'Bruker SHELXTL'
_computing_publication_material 'Bruker SHELXTL'
_computing_structure_refinement 'SHELXL-2018/3 (Sheldrick, 2016)'
_computing_structure_solution 'SHELXT 2016/6 (Sheldrick, 2016)'
_diffrn_ambient_temperature 100(2)
_diffrn_measured_fraction_theta_full 0.993
_diffrn_measured_fraction_theta_max 0.993
_diffrn_measurement_device_type 'Bruker Kappa DUO CCD diffractometer'
_diffrn_measurement_method '\f and \w scans'
_diffrn_radiation_monochromator mirrors
_diffrn_radiation_type CuK\a
_diffrn_radiation_wavelength 1.54178
_diffrn_reflns_av_R_equivalents 0.0312
_diffrn_reflns_av_unetI/netI 0.0305
_diffrn_reflns_Laue_measured_fraction_full 0.993
_diffrn_reflns_Laue_measured_fraction_max 0.993
_diffrn_reflns_limit_h_max 21
_diffrn_reflns_limit_h_min -21
_diffrn_reflns_limit_k_max 13
_diffrn_reflns_limit_k_min -19
_diffrn_reflns_limit_l_max 19
_diffrn_reflns_limit_l_min -19
_diffrn_reflns_number 31931
_diffrn_reflns_point_group_measured_fraction_full 0.993
_diffrn_reflns_point_group_measured_fraction_max 0.993
_diffrn_reflns_theta_full 66.708
_diffrn_reflns_theta_max 66.708
_diffrn_reflns_theta_min 2.543
_diffrn_source 'microfocus sealed tube'
_diffrn_source_type 'Incoatec I\uS'
_exptl_absorpt_coefficient_mu 1.270
_exptl_absorpt_correction_T_max 0.7528
_exptl_absorpt_correction_T_min 0.6447
_exptl_absorpt_correction_type multi-scan
_exptl_absorpt_process_details
;
Sheldrick, G.M. (2016). SADABS. Bruker AXS Inc. Madison, WI USA.
;
_exptl_crystal_colour colorless
_exptl_crystal_density_diffrn 1.200
_exptl_crystal_density_meas ?
_exptl_crystal_density_method none
_exptl_crystal_description block
_exptl_crystal_F_000 1836
_exptl_crystal_size_max 0.420
_exptl_crystal_size_mid 0.160
_exptl_crystal_size_min 0.100
_refine_diff_density_max 0.973
_refine_diff_density_min -0.907
_refine_diff_density_rms 0.058
_refine_ls_extinction_method none
_refine_ls_goodness_of_fit_ref 1.030
_refine_ls_hydrogen_treatment constr
_refine_ls_matrix_type full
_refine_ls_number_parameters 585
_refine_ls_number_reflns 8370
_refine_ls_number_restraints 1053
_refine_ls_restrained_S_all 0.988
_refine_ls_R_factor_all 0.0519
_refine_ls_R_factor_gt 0.0473
_refine_ls_shift/su_max 0.001
_refine_ls_shift/su_mean 0.000
_refine_ls_structure_factor_coef Fsqd
_refine_ls_weighting_details 'w=1/[\s^2^(Fo^2^)+(0.0622P)^2^+5.2212P] where P=(Fo^2^+2Fc^2^)/3'
_refine_ls_weighting_scheme calc
_refine_ls_wR_factor_gt 0.1262
_refine_ls_wR_factor_ref 0.1303
_reflns_Friedel_coverage 0.000
_reflns_number_gt 7532
_reflns_number_total 8370
_reflns_threshold_expression 'I > 2\s(I)'
_cod_data_source_file ja9b11382_si_004.cif
_cod_data_source_block C47H60CuF3N2OSi(C6H14)0.5
_cod_depositor_comments
;
The following automatic conversions were performed:

data item '_exptl_crystal_density_meas' value 'not measured' was
changed to '?' -- the value is perceived as not measured.

Automatic conversion script
Id: cif_fix_values 7556 2019-12-06 15:28:31Z antanas 
;
_cod_original_sg_symbol_H-M 'P 21/c'
_cod_database_code 4133906
_shelx_shelxl_version_number 2018/3
_shelx_space_group_comment
;
The symmetry employed for this shelxl refinement is uniquely defined
by the following loop, which should always be used as a source of
symmetry information in preference to the above space-group names.
They are only intended as comments.
;
_shelx_estimated_absorpt_t_min 0.618
_shelx_estimated_absorpt_t_max 0.884

loop_
_space_group_symop_operation_xyz
'x, y, z'
'-x, y+1/2, -z+1/2'
'-x, -y, -z'
'x, -y-1/2, z-1/2'

loop_
_atom_site_label
_atom_site_type_symbol
_atom_site_fract_x
_atom_site_fract_y
_atom_site_fract_z
_atom_site_U_iso_or_equiv
_atom_site_adp_type
_atom_site_occupancy
_atom_site_site_symmetry_order
_atom_site_calc_flag
_atom_site_refinement_flags_posn
_atom_site_refinement_flags_adp
_atom_site_refinement_flags_occupancy
_atom_site_disorder_assembly
_atom_site_disorder_group
Cu1 Cu 0.68497(2) 0.62819(2) 0.61748(2) 0.03182(12) Uani 1 1 d D U . . .
Si1 Si 0.82101(3) 0.29590(3) 0.68593(4) 0.02589(15) Uani 1 1 d . U . . .
O1 O 0.77107(10) 0.35556(10) 0.61482(11) 0.0370(4) Uani 1 1 d D U . . .
N1 N 0.64095(9) 0.66004(10) 0.77051(10) 0.0188(3) Uani 1 1 d . U . . .
N2 N 0.62066(10) 0.76596(10) 0.69448(10) 0.0200(3) Uani 1 1 d . U . . .
C1 C 0.64631(11) 0.68807(12) 0.69552(12) 0.0196(4) Uani 1 1 d . U . . .
C2 C 0.61360(12) 0.71870(12) 0.81545(13) 0.0220(4) Uani 1 1 d . U . . .
H2 H 0.605524 0.713033 0.869456 0.026 Uiso 1 1 calc R U . . .
C3 C 0.60062(12) 0.78558(12) 0.76763(13) 0.0228(4) Uani 1 1 d . U . . .
H3 H 0.581449 0.836385 0.781294 0.027 Uiso 1 1 calc R U . . .
C4 C 0.66444(12) 0.57906(12) 0.79929(12) 0.0208(4) Uani 1 1 d . U . . .
C5 C 0.74046(13) 0.56735(13) 0.84235(13) 0.0259(4) Uani 1 1 d . U . . .
C6 C 0.76168(14) 0.48827(14) 0.86907(14) 0.0332(5) Uani 1 1 d . U . . .
H6 H 0.812749 0.477934 0.899448 0.040 Uiso 1 1 calc R U . . .
C7 C 0.70980(15) 0.42506(14) 0.85210(15) 0.0347(5) Uani 1 1 d . U . . .
H7 H 0.725483 0.371642 0.870466 0.042 Uiso 1 1 calc R U . . .
C8 C 0.63524(14) 0.43877(13) 0.80864(14) 0.0303(5) Uani 1 1 d . U . . .
H8 H 0.600184 0.394480 0.797159 0.036 Uiso 1 1 calc R U . . .
C9 C 0.61043(13) 0.51655(12) 0.78126(13) 0.0245(4) Uani 1 1 d . U . . .
C10 C 0.79953(13) 0.63552(15) 0.85820(16) 0.0349(5) Uani 1 1 d . U . . .
H10 H 0.771928 0.687672 0.839943 0.042 Uiso 1 1 calc R U . . .
C11 C 0.8371(2) 0.6432(2) 0.9490(2) 0.0768(12) Uani 1 1 d . U . . .
H11A H 0.874847 0.687572 0.957220 0.115 Uiso 1 1 calc R U . . .
H11B H 0.797786 0.655012 0.979549 0.115 Uiso 1 1 calc R U . . .
H11C H 0.863156 0.592099 0.968924 0.115 Uiso 1 1 calc R U . . .
C12 C 0.85842(19) 0.6225(2) 0.8068(3) 0.0645(9) Uani 1 1 d . U . . .
H12A H 0.831910 0.617822 0.748492 0.097 Uiso 1 1 calc R U . . .
H12B H 0.893889 0.668869 0.814068 0.097 Uiso 1 1 calc R U . . .
H12C H 0.887409 0.572481 0.824549 0.097 Uiso 1 1 calc R U . . .
C13 C 0.52811(13) 0.52978(13) 0.73271(14) 0.0298(5) Uani 1 1 d . U . . .
H13 H 0.521024 0.589387 0.721273 0.036 Uiso 1 1 calc R U . . .
C14 C 0.46998(15) 0.50370(16) 0.78191(17) 0.0387(6) Uani 1 1 d . U . . .
H14A H 0.417651 0.513020 0.748913 0.058 Uiso 1 1 calc R U . . .
H14B H 0.476832 0.445738 0.795539 0.058 Uiso 1 1 calc R U . . .
H14C H 0.478173 0.535609 0.832841 0.058 Uiso 1 1 calc R U . . .
C15 C 0.51392(16) 0.48550(19) 0.64968(16) 0.0458(6) Uani 1 1 d . U . . .
H15A H 0.460689 0.494595 0.619135 0.069 Uiso 1 1 calc R U . . .
H15B H 0.549243 0.506554 0.617696 0.069 Uiso 1 1 calc R U . . .
H15C H 0.522757 0.427050 0.659127 0.069 Uiso 1 1 calc R U . . .
C16 C 0.61787(13) 0.82247(12) 0.62731(13) 0.0244(4) Uani 1 1 d . U . . .
C17 C 0.55361(13) 0.82135(14) 0.56101(13) 0.0289(5) Uani 1 1 d . U . . .
C18 C 0.55202(17) 0.87775(15) 0.49799(15) 0.0397(6) Uani 1 1 d . U . . .
H18 H 0.509278 0.878794 0.451801 0.048 Uiso 1 1 calc R U . . .
C19 C 0.61177(19) 0.93199(16) 0.50200(16) 0.0463(7) Uani 1 1 d . U . . .
H19 H 0.609806 0.969802 0.458488 0.056 Uiso 1 1 calc R U . . .
C20 C 0.67399(18) 0.93183(16) 0.56822(16) 0.0449(7) Uani 1 1 d . U . . .
H20 H 0.714535 0.969636 0.569813 0.054 Uiso 1 1 calc R U . . .
C21 C 0.67885(15) 0.87711(14) 0.63340(14) 0.0331(5) Uani 1 1 d . U . . .
C22 C 0.48801(14) 0.76165(16) 0.55496(15) 0.0367(5) Uani 1 1 d . U . . .
H22 H 0.491128 0.739016 0.611267 0.044 Uiso 1 1 calc R U . . .
C23 C 0.49553(17) 0.69076(17) 0.4981(2) 0.0514(7) Uani 1 1 d . U . . .
H23A H 0.452542 0.652951 0.495139 0.077 Uiso 1 1 calc R U . . .
H23B H 0.494660 0.711581 0.442894 0.077 Uiso 1 1 calc R U . . .
H23C H 0.544210 0.662249 0.519918 0.077 Uiso 1 1 calc R U . . .
C24 C 0.40849(16) 0.8010(2) 0.52506(18) 0.0532(8) Uani 1 1 d . U . . .
H24A H 0.368471 0.759600 0.522366 0.080 Uiso 1 1 calc R U . . .
H24B H 0.401981 0.844003 0.563534 0.080 Uiso 1 1 calc R U . . .
H24C H 0.404221 0.824433 0.470180 0.080 Uiso 1 1 calc R U . . .
C25 C 0.74863(16) 0.87582(16) 0.70535(16) 0.0425(6) Uani 1 1 d . U . . .
H25 H 0.732425 0.851234 0.753454 0.051 Uiso 1 1 calc R U . . .
C26 C 0.7805(2) 0.96029(19) 0.73093(19) 0.0557(8) Uani 1 1 d . U . . .
H26A H 0.825325 0.955590 0.777491 0.084 Uiso 1 1 calc R U . . .
H26B H 0.795870 0.986436 0.684483 0.084 Uiso 1 1 calc R U . . .
H26C H 0.740807 0.993201 0.747290 0.084 Uiso 1 1 calc R U . . .
C27 C 0.81166(18) 0.82196(19) 0.6860(2) 0.0564(8) Uani 1 1 d . U . . .
H27A H 0.856252 0.821846 0.733080 0.085 Uiso 1 1 calc R U . . .
H27B H 0.792219 0.766302 0.675087 0.085 Uiso 1 1 calc R U . . .
H27C H 0.826991 0.843141 0.637277 0.085 Uiso 1 1 calc R U . . .
C31 C 0.7548(3) 0.4422(3) 0.6249(5) 0.0329(14) Uani 0.623(2) 1 d D U P A 1
H31A H 0.798188 0.467594 0.664959 0.039 Uiso 0.623(2) 1 calc R U P A 1
H31B H 0.707753 0.447966 0.646089 0.039 Uiso 0.623(2) 1 calc R U P A 1
C30 C 0.7437(7) 0.4835(6) 0.5427(6) 0.0330(14) Uani 0.623(2) 1 d D U P A 1
H30A H 0.693550 0.466459 0.507620 0.040 Uiso 0.623(2) 1 calc R U P A 1
H30B H 0.784409 0.464625 0.515709 0.040 Uiso 0.623(2) 1 calc R U P A 1
C29 C 0.7460(3) 0.5771(2) 0.5470(2) 0.0296(8) Uani 0.623(2) 1 d D U P A 1
H29 H 0.800516 0.590035 0.574940 0.035 Uiso 0.623(2) 1 calc R U P A 1
C28 C 0.7350(5) 0.6154(5) 0.4682(4) 0.0461(17) Uani 0.623(2) 1 d D U P A 1
F1 F 0.73629(19) 0.69498(17) 0.46504(16) 0.0508(7) Uani 0.623(2) 1 d D U P A 1
F2 F 0.6542(2) 0.6018(2) 0.42424(18) 0.0603(8) Uani 0.623(2) 1 d D U P A 1
F3 F 0.7692(3) 0.5847(3) 0.4118(2) 0.0710(12) Uani 0.623(2) 1 d D U P A 1
C31X C 0.7326(10) 0.4290(8) 0.6184(13) 0.0329(14) Uani 0.289(3) 1 d D U P A 2
H31C H 0.749057 0.453722 0.673843 0.039 Uiso 0.289(3) 1 calc R U P A 2
H31D H 0.676224 0.420256 0.605928 0.039 Uiso 0.289(3) 1 calc R U P A 2
C30X C 0.7542(15) 0.4827(13) 0.5544(16) 0.0330(14) Uani 0.289(3) 1 d D U P A 2
H30C H 0.757847 0.449918 0.505674 0.040 Uiso 0.289(3) 1 calc R U P A 2
H30D H 0.804889 0.508275 0.577085 0.040 Uiso 0.289(3) 1 calc R U P A 2
C29X C 0.6918(5) 0.5490(4) 0.5293(4) 0.0232(17) Uani 0.289(3) 1 d D U P A 2
H29X H 0.640541 0.522446 0.508600 0.028 Uiso 0.289(3) 1 calc R U P A 2
C28X C 0.7080(7) 0.6023(8) 0.4654(7) 0.032(3) Uani 0.289(3) 1 d D U P A 2
F1X F 0.7765(5) 0.6403(5) 0.4823(6) 0.068(2) Uani 0.289(3) 1 d D U P A 2
F2X F 0.7137(6) 0.5565(5) 0.3921(4) 0.0603(8) Uani 0.289(3) 1 d D U P A 2
F3X F 0.6469(5) 0.6531(5) 0.4354(3) 0.0522(18) Uani 0.289(3) 1 d D U P A 2
C31Y C 0.733(2) 0.4312(15) 0.603(3) 0.033(5) Uiso 0.088(3) 1 d D U P A 3
H31E H 0.730215 0.453611 0.657535 0.040 Uiso 0.088(3) 1 calc R U P A 3
H31F H 0.679028 0.422360 0.571253 0.040 Uiso 0.088(3) 1 calc R U P A 3
C30Y C 0.7708(17) 0.492(2) 0.559(3) 0.029(4) Uiso 0.088(3) 1 d D U P A 3
H30E H 0.784684 0.466841 0.510322 0.034 Uiso 0.088(3) 1 calc R U P A 3
H30F H 0.818253 0.513608 0.595741 0.034 Uiso 0.088(3) 1 calc R U P A 3
C29Y C 0.713(2) 0.5621(14) 0.5304(12) 0.035(4) Uiso 0.088(3) 1 d D U P A 3
H29Y H 0.665034 0.528828 0.514441 0.042 Uiso 0.088(3) 1 calc R U P A 3
C28Y C 0.7130(15) 0.5951(13) 0.4512(13) 0.034(5) Uiso 0.088(3) 1 d D U P A 3
F1Y F 0.6857(8) 0.5469(9) 0.3839(9) 0.022(4) Uiso 0.088(3) 1 d D U P A 3
F2Y F 0.7897(12) 0.6072(16) 0.4366(18) 0.053(6) Uiso 0.088(3) 1 d D U P A 3
F3Y F 0.6901(17) 0.6739(12) 0.4435(14) 0.056(6) Uiso 0.088(3) 1 d D U P A 3
C32 C 0.86565(14) 0.21854(14) 0.62716(16) 0.0351(5) Uani 1 1 d . U . . .
C33 C 0.80200(18) 0.1698(2) 0.5702(2) 0.0582(8) Uani 1 1 d . U . . .
H33A H 0.768746 0.206803 0.531550 0.087 Uiso 1 1 calc R U . . .
H33B H 0.825029 0.129952 0.539462 0.087 Uiso 1 1 calc R U . . .
H33C H 0.771390 0.141355 0.603186 0.087 Uiso 1 1 calc R U . . .
C34 C 0.9144(2) 0.26077(19) 0.5751(2) 0.0573(8) Uani 1 1 d . U . . .
H34A H 0.955440 0.292221 0.611115 0.086 Uiso 1 1 calc R U . . .
H34B H 0.937209 0.219705 0.545402 0.086 Uiso 1 1 calc R U . . .
H34C H 0.881745 0.297374 0.535374 0.086 Uiso 1 1 calc R U . . .
C35 C 0.91744(17) 0.16047(17) 0.6875(2) 0.0492(7) Uani 1 1 d . U . . .
H35A H 0.958360 0.191570 0.724100 0.074 Uiso 1 1 calc R U . . .
H35B H 0.886740 0.132032 0.720330 0.074 Uiso 1 1 calc R U . . .
H35C H 0.940379 0.120629 0.656607 0.074 Uiso 1 1 calc R U . . .
C36 C 0.89651(12) 0.35590(13) 0.75916(15) 0.0279(5) Uani 1 1 d . U . . .
C37 C 0.94330(15) 0.40995(15) 0.72750(16) 0.0364(5) Uani 1 1 d . U . . .
H37 H 0.934675 0.416421 0.669491 0.044 Uiso 1 1 calc R U . . .
C38 C 1.00130(15) 0.45385(16) 0.77800(18) 0.0427(6) Uani 1 1 d . U . . .
H38 H 1.032036 0.489817 0.754663 0.051 Uiso 1 1 calc R U . . .
C39 C 1.01482(14) 0.44567(15) 0.86248(18) 0.0410(6) Uani 1 1 d . U . . .
H39 H 1.055240 0.475371 0.897383 0.049 Uiso 1 1 calc R U . . .
C40 C 0.96939(15) 0.39419(16) 0.89590(17) 0.0393(6) Uani 1 1 d . U . . .
H40 H 0.978203 0.388792 0.954035 0.047 Uiso 1 1 calc R U . . .
C41 C 0.91087(13) 0.35026(14) 0.84505(15) 0.0333(5) Uani 1 1 d . U . . .
H41 H 0.879725 0.315440 0.869108 0.040 Uiso 1 1 calc R U . . .
C42 C 0.75483(13) 0.24376(13) 0.74196(15) 0.0298(5) Uani 1 1 d . U . . .
C43 C 0.78039(15) 0.19357(16) 0.80999(18) 0.0419(6) Uani 1 1 d . U . . .
H43 H 0.834060 0.184602 0.829777 0.050 Uiso 1 1 calc R U . . .
C44 C 0.72933(19) 0.15622(19) 0.8497(2) 0.0545(8) Uani 1 1 d . U . . .
H44 H 0.748169 0.122744 0.896491 0.065 Uiso 1 1 calc R U . . .
C45 C 0.65131(18) 0.16789(19) 0.8210(2) 0.0537(8) Uani 1 1 d . U . . .
H45 H 0.616297 0.142687 0.848253 0.064 Uiso 1 1 calc R U . . .
C46 C 0.62417(15) 0.21578(17) 0.7533(2) 0.0468(7) Uani 1 1 d . U . . .
H46 H 0.570311 0.223152 0.733187 0.056 Uiso 1 1 calc R U . . .
C47 C 0.67508(13) 0.25350(14) 0.71403(16) 0.0346(5) Uani 1 1 d . U . . .
H47 H 0.655514 0.286656 0.667178 0.042 Uiso 1 1 calc R U . . .
C1S C 0.9619(4) 0.6642(5) 0.5773(5) 0.154(3) Uiso 1 1 d . U . . .
H1S1 H 0.978513 0.684426 0.633960 0.231 Uiso 1 1 calc R U . . .
H1S2 H 0.979381 0.701592 0.539785 0.231 Uiso 1 1 calc R U . . .
H1S3 H 0.905579 0.660561 0.562062 0.231 Uiso 1 1 calc R U . . .
C2S C 0.9946(5) 0.5842(5) 0.5718(5) 0.162(3) Uiso 1 1 d . U . . .
H2S1 H 1.051082 0.590343 0.590922 0.194 Uiso 1 1 calc R U . . .
H2S2 H 0.977926 0.549671 0.613004 0.194 Uiso 1 1 calc R U . . .
C3S C 0.9819(4) 0.5393(4) 0.4998(5) 0.136(2) Uiso 1 1 d . U . . .
H3S1 H 0.998112 0.573181 0.457801 0.163 Uiso 1 1 calc R U . . .
H3S2 H 0.925640 0.531168 0.480766 0.163 Uiso 1 1 calc R U . . .

loop_
_atom_site_aniso_label
_atom_site_aniso_U_11
_atom_site_aniso_U_22
_atom_site_aniso_U_33
_atom_site_aniso_U_23
_atom_site_aniso_U_13
_atom_site_aniso_U_12
Cu1 0.0500(2) 0.02503(19) 0.02141(18) 0.00286(12) 0.01031(15) 0.01837(14)
Si1 0.0248(3) 0.0188(3) 0.0330(3) -0.0002(2) 0.0046(2) 0.0039(2)
O1 0.0420(10) 0.0267(8) 0.0382(9) 0.0027(7) 0.0013(8) 0.0083(7)
N1 0.0191(8) 0.0146(8) 0.0215(8) -0.0011(6) 0.0023(6) -0.0004(6)
N2 0.0239(8) 0.0154(8) 0.0197(8) 0.0001(6) 0.0033(7) 0.0011(6)
C1 0.0186(9) 0.0173(9) 0.0210(10) 0.0001(8) 0.0009(7) 0.0000(7)
C2 0.0257(10) 0.0188(10) 0.0221(10) -0.0030(8) 0.0069(8) 0.0005(8)
C3 0.0279(11) 0.0178(10) 0.0230(10) -0.0036(8) 0.0062(8) 0.0025(8)
C4 0.0278(10) 0.0158(9) 0.0190(9) 0.0005(7) 0.0059(8) 0.0024(8)
C5 0.0285(11) 0.0228(10) 0.0251(10) -0.0005(8) 0.0033(9) 0.0045(8)
C6 0.0362(13) 0.0302(12) 0.0309(12) 0.0044(10) 0.0029(10) 0.0116(10)
C7 0.0530(15) 0.0196(11) 0.0311(12) 0.0048(9) 0.0092(11) 0.0096(10)
C8 0.0448(13) 0.0166(10) 0.0299(11) -0.0010(8) 0.0093(10) -0.0025(9)
C9 0.0337(11) 0.0182(10) 0.0219(10) -0.0014(8) 0.0069(9) -0.0004(8)
C10 0.0254(11) 0.0301(12) 0.0440(14) 0.0026(10) -0.0027(10) 0.0013(9)
C11 0.085(3) 0.067(2) 0.058(2) -0.0005(17) -0.0243(19) -0.032(2)
C12 0.0432(17) 0.0505(18) 0.107(3) 0.0079(18) 0.0326(18) 0.0009(13)
C13 0.0300(11) 0.0221(11) 0.0351(12) -0.0019(9) 0.0031(9) -0.0062(9)
C14 0.0359(13) 0.0348(13) 0.0454(14) -0.0077(11) 0.0099(11) -0.0117(10)
C15 0.0430(15) 0.0544(17) 0.0356(14) -0.0087(12) 0.0006(11) -0.0088(13)
C16 0.0372(12) 0.0161(9) 0.0208(10) 0.0008(8) 0.0082(9) 0.0060(8)
C17 0.0368(12) 0.0261(11) 0.0236(11) 0.0003(9) 0.0064(9) 0.0123(9)
C18 0.0567(16) 0.0365(13) 0.0240(12) 0.0051(10) 0.0058(11) 0.0165(12)
C19 0.081(2) 0.0316(13) 0.0290(13) 0.0093(10) 0.0177(13) 0.0066(13)
C20 0.0721(19) 0.0305(13) 0.0354(14) 0.0033(10) 0.0191(13) -0.0121(12)
C21 0.0495(14) 0.0253(11) 0.0261(11) -0.0002(9) 0.0125(10) -0.0049(10)
C22 0.0316(12) 0.0458(14) 0.0286(12) 0.0054(10) -0.0015(10) 0.0061(11)
C23 0.0422(15) 0.0382(15) 0.0641(19) -0.0067(13) -0.0070(13) 0.0035(12)
C24 0.0365(15) 0.076(2) 0.0416(15) -0.0049(14) -0.0019(12) 0.0177(14)
C25 0.0499(15) 0.0450(15) 0.0318(13) 0.0036(11) 0.0083(11) -0.0226(12)
C26 0.0655(19) 0.0552(18) 0.0501(17) -0.0137(14) 0.0208(15) -0.0284(15)
C27 0.0510(17) 0.0463(16) 0.0617(19) 0.0077(14) -0.0075(14) -0.0127(13)
C31 0.034(3) 0.033(2) 0.031(2) 0.0055(18) 0.009(2) 0.021(2)
C30 0.045(3) 0.0279(15) 0.027(3) -0.0010(15) 0.011(2) 0.0127(17)
C29 0.039(2) 0.0236(18) 0.0291(18) 0.0020(14) 0.0140(16) 0.0029(16)
C28 0.064(5) 0.047(4) 0.033(3) 0.013(3) 0.024(3) 0.014(4)
F1 0.066(2) 0.0396(16) 0.0447(15) 0.0205(11) 0.0092(14) -0.0083(14)
F2 0.075(2) 0.061(2) 0.0368(14) 0.0104(13) -0.0039(14) -0.0092(16)
F3 0.114(4) 0.081(3) 0.0292(17) 0.0041(17) 0.039(2) 0.019(3)
C31X 0.034(3) 0.033(2) 0.031(2) 0.0055(18) 0.009(2) 0.021(2)
C30X 0.045(3) 0.0279(15) 0.027(3) -0.0010(15) 0.011(2) 0.0127(17)
C29X 0.036(4) 0.016(3) 0.018(3) 0.000(2) 0.009(3) 0.006(3)
C28X 0.037(6) 0.036(5) 0.022(4) -0.002(4) 0.010(4) 0.019(4)
F1X 0.096(6) 0.042(4) 0.087(5) 0.023(4) 0.067(5) 0.000(4)
F2X 0.075(2) 0.061(2) 0.0368(14) 0.0104(13) -0.0039(14) -0.0092(16)
F3X 0.089(6) 0.033(3) 0.032(3) 0.013(3) 0.010(3) 0.029(4)
C32 0.0342(12) 0.0257(11) 0.0458(14) -0.0068(10) 0.0102(11) 0.0036(9)
C33 0.0527(17) 0.0519(18) 0.065(2) -0.0307(16) 0.0045(15) 0.0050(14)
C34 0.075(2) 0.0429(16) 0.068(2) -0.0091(14) 0.0433(18) 0.0047(15)
C35 0.0431(15) 0.0319(14) 0.072(2) -0.0048(13) 0.0122(14) 0.0160(11)
C36 0.0238(11) 0.0201(10) 0.0394(12) 0.0004(9) 0.0068(9) 0.0045(8)
C37 0.0397(13) 0.0289(12) 0.0408(13) 0.0009(10) 0.0098(11) -0.0036(10)
C38 0.0384(14) 0.0323(13) 0.0575(17) 0.0034(12) 0.0113(12) -0.0089(11)
C39 0.0306(12) 0.0315(13) 0.0540(16) 0.0021(11) -0.0038(11) -0.0026(10)
C40 0.0362(13) 0.0373(13) 0.0390(14) 0.0056(11) -0.0023(11) -0.0012(11)
C41 0.0282(12) 0.0298(12) 0.0404(13) 0.0049(10) 0.0047(10) -0.0016(9)
C42 0.0282(11) 0.0222(11) 0.0381(12) -0.0050(9) 0.0060(10) -0.0002(8)
C43 0.0357(13) 0.0348(13) 0.0526(16) 0.0084(12) 0.0049(12) -0.0040(10)
C44 0.0578(18) 0.0489(17) 0.0563(18) 0.0134(14) 0.0126(14) -0.0166(14)
C45 0.0515(17) 0.0506(17) 0.0650(19) -0.0066(15) 0.0258(15) -0.0216(14)
C46 0.0302(13) 0.0436(15) 0.0680(19) -0.0170(14) 0.0144(13) -0.0098(11)
C47 0.0282(12) 0.0298(12) 0.0436(14) -0.0102(10) 0.0041(10) -0.0013(9)

loop_
_atom_type_symbol
_atom_type_description
_atom_type_scat_dispersion_real
_atom_type_scat_dispersion_imag
_atom_type_scat_source
C C 0.0181 0.0091 'International Tables Vol C Tables 4.2.6.8 and 6.1.1.4'
H H 0.0000 0.0000 'International Tables Vol C Tables 4.2.6.8 and 6.1.1.4'
N N 0.0311 0.0180 'International Tables Vol C Tables 4.2.6.8 and 6.1.1.4'
O O 0.0492 0.0322 'International Tables Vol C Tables 4.2.6.8 and 6.1.1.4'
F F 0.0727 0.0534 'International Tables Vol C Tables 4.2.6.8 and 6.1.1.4'
Si Si 0.2541 0.3302 'International Tables Vol C Tables 4.2.6.8 and 6.1.1.4'
Cu Cu -1.9646 0.5888 'International Tables Vol C Tables 4.2.6.8 and 6.1.1.4'

loop_
_geom_angle_atom_site_label_1
_geom_angle_atom_site_label_2
_geom_angle_atom_site_label_3
_geom_angle
_geom_angle_site_symmetry_1
_geom_angle_site_symmetry_3
C1 Cu1 C29 167.88(16) . .
O1 Si1 C36 110.22(10) . .
O1 Si1 C42 109.56(10) . .
C36 Si1 C42 110.88(10) . .
O1 Si1 C32 104.56(10) . .
C36 Si1 C32 111.39(10) . .
C42 Si1 C32 110.04(10) . .
C31 O1 Si1 125.9(3) . .
C1 N1 C2 112.00(16) . .
C1 N1 C4 122.80(16) . .
C2 N1 C4 125.15(17) . .
C1 N2 C3 111.30(16) . .
C1 N2 C16 124.39(17) . .
C3 N2 C16 124.26(16) . .
N1 C1 N2 103.59(16) . .
N1 C1 Cu1 125.13(14) . .
N2 C1 Cu1 131.24(15) . .
C3 C2 N1 106.37(17) . .
C3 C2 H2 126.8 . .
N1 C2 H2 126.8 . .
C2 C3 N2 106.72(17) . .
C2 C3 H3 126.6 . .
N2 C3 H3 126.6 . .
C9 C4 C5 123.51(19) . .
C9 C4 N1 118.34(18) . .
C5 C4 N1 118.13(18) . .
C4 C5 C6 116.9(2) . .
C4 C5 C10 122.80(19) . .
C6 C5 C10 120.3(2) . .
C7 C6 C5 121.1(2) . .
C7 C6 H6 119.5 . .
C5 C6 H6 119.5 . .
C6 C7 C8 120.4(2) . .
C6 C7 H7 119.8 . .
C8 C7 H7 119.8 . .
C7 C8 C9 121.1(2) . .
C7 C8 H8 119.5 . .
C9 C8 H8 119.5 . .
C4 C9 C8 117.0(2) . .
C4 C9 C13 123.02(19) . .
C8 C9 C13 120.0(2) . .
C11 C10 C5 111.4(2) . .
C11 C10 C12 111.9(3) . .
C5 C10 C12 110.0(2) . .
C11 C10 H10 107.8 . .
C5 C10 H10 107.8 . .
C12 C10 H10 107.8 . .
C10 C11 H11A 109.5 . .
C10 C11 H11B 109.5 . .
H11A C11 H11B 109.5 . .
C10 C11 H11C 109.5 . .
H11A C11 H11C 109.5 . .
H11B C11 H11C 109.5 . .
C10 C12 H12A 109.5 . .
C10 C12 H12B 109.5 . .
H12A C12 H12B 109.5 . .
C10 C12 H12C 109.5 . .
H12A C12 H12C 109.5 . .
H12B C12 H12C 109.5 . .
C9 C13 C14 111.60(19) . .
C9 C13 C15 110.4(2) . .
C14 C13 C15 111.3(2) . .
C9 C13 H13 107.8 . .
C14 C13 H13 107.8 . .
C15 C13 H13 107.8 . .
C13 C14 H14A 109.5 . .
C13 C14 H14B 109.5 . .
H14A C14 H14B 109.5 . .
C13 C14 H14C 109.5 . .
H14A C14 H14C 109.5 . .
H14B C14 H14C 109.5 . .
C13 C15 H15A 109.5 . .
C13 C15 H15B 109.5 . .
H15A C15 H15B 109.5 . .
C13 C15 H15C 109.5 . .
H15A C15 H15C 109.5 . .
H15B C15 H15C 109.5 . .
C17 C16 C21 123.3(2) . .
C17 C16 N2 118.58(19) . .
C21 C16 N2 118.08(19) . .
C16 C17 C18 117.1(2) . .
C16 C17 C22 122.8(2) . .
C18 C17 C22 120.0(2) . .
C19 C18 C17 120.8(2) . .
C19 C18 H18 119.6 . .
C17 C18 H18 119.6 . .
C20 C19 C18 120.7(2) . .
C20 C19 H19 119.7 . .
C18 C19 H19 119.7 . .
C19 C20 C21 121.3(3) . .
C19 C20 H20 119.4 . .
C21 C20 H20 119.4 . .
C16 C21 C20 116.8(2) . .
C16 C21 C25 122.1(2) . .
C20 C21 C25 121.0(2) . .
C17 C22 C23 110.9(2) . .
C17 C22 C24 113.1(2) . .
C23 C22 C24 109.2(2) . .
C17 C22 H22 107.8 . .
C23 C22 H22 107.8 . .
C24 C22 H22 107.8 . .
C22 C23 H23A 109.5 . .
C22 C23 H23B 109.5 . .
H23A C23 H23B 109.5 . .
C22 C23 H23C 109.5 . .
H23A C23 H23C 109.5 . .
H23B C23 H23C 109.5 . .
C22 C24 H24A 109.5 . .
C22 C24 H24B 109.5 . .
H24A C24 H24B 109.5 . .
C22 C24 H24C 109.5 . .
H24A C24 H24C 109.5 . .
H24B C24 H24C 109.5 . .
C21 C25 C26 113.2(2) . .
C21 C25 C27 110.6(2) . .
C26 C25 C27 110.0(2) . .
C21 C25 H25 107.6 . .
C26 C25 H25 107.6 . .
C27 C25 H25 107.6 . .
C25 C26 H26A 109.5 . .
C25 C26 H26B 109.5 . .
H26A C26 H26B 109.5 . .
C25 C26 H26C 109.5 . .
H26A C26 H26C 109.5 . .
H26B C26 H26C 109.5 . .
C25 C27 H27A 109.5 . .
C25 C27 H27B 109.5 . .
H27A C27 H27B 109.5 . .
C25 C27 H27C 109.5 . .
H27A C27 H27C 109.5 . .
H27B C27 H27C 109.5 . .
O1 C31 C30 108.7(6) . .
O1 C31 H31A 109.9 . .
C30 C31 H31A 109.9 . .
O1 C31 H31B 109.9 . .
C30 C31 H31B 109.9 . .
H31A C31 H31B 108.3 . .
C31 C30 C29 114.4(8) . .
C31 C30 H30A 108.7 . .
C29 C30 H30A 108.7 . .
C31 C30 H30B 108.7 . .
C29 C30 H30B 108.7 . .
H30A C30 H30B 107.6 . .
C28 C29 C30 113.6(5) . .
C28 C29 Cu1 112.7(4) . .
C30 C29 Cu1 116.2(4) . .
C28 C29 H29 104.2 . .
C30 C29 H29 104.2 . .
Cu1 C29 H29 104.2 . .
F1 C28 F3 109.4(6) . .
F1 C28 C29 118.5(6) . .
F3 C28 C29 119.7(6) . .
F1 C28 F2 99.0(5) . .
F3 C28 F2 98.5(6) . .
C29 C28 F2 107.4(6) . .
C33 C32 C35 109.3(2) . .
C33 C32 C34 108.9(3) . .
C35 C32 C34 108.6(2) . .
C33 C32 Si1 109.37(17) . .
C35 C32 Si1 109.94(18) . .
C34 C32 Si1 110.75(17) . .
C32 C33 H33A 109.5 . .
C32 C33 H33B 109.5 . .
H33A C33 H33B 109.5 . .
C32 C33 H33C 109.5 . .
H33A C33 H33C 109.5 . .
H33B C33 H33C 109.5 . .
C32 C34 H34A 109.5 . .
C32 C34 H34B 109.5 . .
H34A C34 H34B 109.5 . .
C32 C34 H34C 109.5 . .
H34A C34 H34C 109.5 . .
H34B C34 H34C 109.5 . .
C32 C35 H35A 109.5 . .
C32 C35 H35B 109.5 . .
H35A C35 H35B 109.5 . .
C32 C35 H35C 109.5 . .
H35A C35 H35C 109.5 . .
H35B C35 H35C 109.5 . .
C41 C36 C37 116.4(2) . .
C41 C36 Si1 124.38(17) . .
C37 C36 Si1 119.23(18) . .
C38 C37 C36 122.0(2) . .
C38 C37 H37 119.0 . .
C36 C37 H37 119.0 . .
C37 C38 C39 120.1(2) . .
C37 C38 H38 120.0 . .
C39 C38 H38 120.0 . .
C40 C39 C38 119.6(2) . .
C40 C39 H39 120.2 . .
C38 C39 H39 120.2 . .
C39 C40 C41 120.3(2) . .
C39 C40 H40 119.9 . .
C41 C40 H40 119.9 . .
C40 C41 C36 121.6(2) . .
C40 C41 H41 119.2 . .
C36 C41 H41 119.2 . .
C43 C42 C47 117.0(2) . .
C43 C42 Si1 123.51(18) . .
C47 C42 Si1 119.49(19) . .
C44 C43 C42 121.6(3) . .
C44 C43 H43 119.2 . .
C42 C43 H43 119.2 . .
C45 C44 C43 119.8(3) . .
C45 C44 H44 120.1 . .
C43 C44 H44 120.1 . .
C46 C45 C44 120.1(3) . .
C46 C45 H45 120.0 . .
C44 C45 H45 120.0 . .
C45 C46 C47 120.1(3) . .
C45 C46 H46 119.9 . .
C47 C46 H46 119.9 . .
C46 C47 C42 121.4(3) . .
C46 C47 H47 119.3 . .
C42 C47 H47 119.3 . .
C2S C1S H1S1 109.5 . .
C2S C1S H1S2 109.5 . .
H1S1 C1S H1S2 109.5 . .
C2S C1S H1S3 109.5 . .
H1S1 C1S H1S3 109.5 . .
H1S2 C1S H1S3 109.5 . .
C3S C2S C1S 123.5(8) . .
C3S C2S H2S1 106.4 . .
C1S C2S H2S1 106.4 . .
C3S C2S H2S2 106.4 . .
C1S C2S H2S2 106.4 . .
H2S1 C2S H2S2 106.5 . .
C2S C3S C3S 119.4(9) . 3_766
C2S C3S H3S1 107.5 . .
C3S C3S H3S1 107.5 3_766 .
C2S C3S H3S2 107.5 . .
C3S C3S H3S2 107.5 3_766 .
H3S1 C3S H3S2 107.0 . .

loop_
_geom_bond_atom_site_label_1
_geom_bond_atom_site_label_2
_geom_bond_distance
_geom_bond_site_symmetry_2
Cu1 C1 1.887(2) .
Cu1 C29 1.969(3) .
Si1 O1 1.6342(17) .
Si1 C36 1.875(2) .
Si1 C42 1.877(2) .
Si1 C32 1.892(2) .
O1 C31 1.470(6) .
N1 C1 1.358(3) .
N1 C2 1.379(3) .
N1 C4 1.443(2) .
N2 C1 1.358(3) .
N2 C3 1.388(3) .
N2 C16 1.447(3) .
C2 C3 1.346(3) .
C2 H2 0.9500 .
C3 H3 0.9500 .
C4 C9 1.393(3) .
C4 C5 1.394(3) .
C5 C6 1.397(3) .
C5 C10 1.519(3) .
C6 C7 1.377(4) .
C6 H6 0.9500 .
C7 C8 1.378(4) .
C7 H7 0.9500 .
C8 C9 1.394(3) .
C8 H8 0.9500 .
C9 C13 1.520(3) .
C10 C11 1.512(4) .
C10 C12 1.521(4) .
C10 H10 1.0000 .
C11 H11A 0.9800 .
C11 H11B 0.9800 .
C11 H11C 0.9800 .
C12 H12A 0.9800 .
C12 H12B 0.9800 .
C12 H12C 0.9800 .
C13 C14 1.528(3) .
C13 C15 1.533(3) .
C13 H13 1.0000 .
C14 H14A 0.9800 .
C14 H14B 0.9800 .
C14 H14C 0.9800 .
C15 H15A 0.9800 .
C15 H15B 0.9800 .
C15 H15C 0.9800 .
C16 C17 1.396(3) .
C16 C21 1.397(3) .
C17 C18 1.397(3) .
C17 C22 1.514(4) .
C18 C19 1.380(4) .
C18 H18 0.9500 .
C19 C20 1.372(4) .
C19 H19 0.9500 .
C20 C21 1.398(3) .
C20 H20 0.9500 .
C21 C25 1.516(4) .
C22 C23 1.528(4) .
C22 C24 1.534(3) .
C22 H22 1.0000 .
C23 H23A 0.9800 .
C23 H23B 0.9800 .
C23 H23C 0.9800 .
C24 H24A 0.9800 .
C24 H24B 0.9800 .
C24 H24C 0.9800 .
C25 C26 1.523(4) .
C25 C27 1.525(5) .
C25 H25 1.0000 .
C26 H26A 0.9800 .
C26 H26B 0.9800 .
C26 H26C 0.9800 .
C27 H27A 0.9800 .
C27 H27B 0.9800 .
C27 H27C 0.9800 .
C31 C30 1.502(8) .
C31 H31A 0.9900 .
C31 H31B 0.9900 .
C30 C29 1.539(10) .
C30 H30A 0.9900 .
C30 H30B 0.9900 .
C29 C28 1.429(7) .
C29 H29 1.0000 .
C28 F1 1.309(8) .
C28 F3 1.335(9) .
C28 F2 1.474(9) .
C32 C33 1.527(4) .
C32 C35 1.531(4) .
C32 C34 1.533(4) .
C33 H33A 0.9800 .
C33 H33B 0.9800 .
C33 H33C 0.9800 .
C34 H34A 0.9800 .
C34 H34B 0.9800 .
C34 H34C 0.9800 .
C35 H35A 0.9800 .
C35 H35B 0.9800 .
C35 H35C 0.9800 .
C36 C41 1.399(3) .
C36 C37 1.405(3) .
C37 C38 1.377(4) .
C37 H37 0.9500 .
C38 C39 1.380(4) .
C38 H38 0.9500 .
C39 C40 1.377(4) .
C39 H39 0.9500 .
C40 C41 1.386(4) .
C40 H40 0.9500 .
C41 H41 0.9500 .
C42 C43 1.391(4) .
C42 C47 1.401(3) .
C43 C44 1.389(4) .
C43 H43 0.9500 .
C44 C45 1.378(5) .
C44 H44 0.9500 .
C45 C46 1.369(5) .
C45 H45 0.9500 .
C46 C47 1.386(4) .
C46 H46 0.9500 .
C47 H47 0.9500 .
C1S C2S 1.450(10) .
C1S H1S1 0.9800 .
C1S H1S2 0.9800 .
C1S H1S3 0.9800 .
C2S C3S 1.382(9) .
C2S H2S1 0.9900 .
C2S H2S2 0.9900 .
C3S C3S 1.445(12) 3_766
C3S H3S1 0.9900 .
C3S H3S2 0.9900 .

loop_
_geom_torsion_atom_site_label_1
_geom_torsion_atom_site_label_2
_geom_torsion_atom_site_label_3
_geom_torsion_atom_site_label_4
_geom_torsion
_geom_torsion_site_symmetry_4
C36 Si1 O1 C31 -30.5(3) .
C42 Si1 O1 C31 91.8(3) .
C32 Si1 O1 C31 -150.3(3) .
C2 N1 C1 N2 -0.6(2) .
C4 N1 C1 N2 -178.37(17) .
C2 N1 C1 Cu1 177.34(14) .
C4 N1 C1 Cu1 -0.4(3) .
C3 N2 C1 N1 0.5(2) .
C16 N2 C1 N1 177.90(18) .
C3 N2 C1 Cu1 -177.27(15) .
C16 N2 C1 Cu1 0.1(3) .
C29 Cu1 C1 N1 -94.0(6) .
C29 Cu1 C1 N2 83.4(6) .
C1 N1 C2 C3 0.5(2) .
C4 N1 C2 C3 178.17(18) .
N1 C2 C3 N2 -0.1(2) .
C1 N2 C3 C2 -0.3(2) .
C16 N2 C3 C2 -177.62(19) .
C1 N1 C4 C9 -89.1(2) .
C2 N1 C4 C9 93.5(2) .
C1 N1 C4 C5 89.7(2) .
C2 N1 C4 C5 -87.7(2) .
C9 C4 C5 C6 -0.9(3) .
N1 C4 C5 C6 -179.66(19) .
C9 C4 C5 C10 177.2(2) .
N1 C4 C5 C10 -1.5(3) .
C4 C5 C6 C7 1.1(3) .
C10 C5 C6 C7 -177.1(2) .
C5 C6 C7 C8 -0.5(4) .
C6 C7 C8 C9 -0.3(4) .
C5 C4 C9 C8 0.2(3) .
N1 C4 C9 C8 178.90(18) .
C5 C4 C9 C13 -178.7(2) .
N1 C4 C9 C13 0.0(3) .
C7 C8 C9 C4 0.5(3) .
C7 C8 C9 C13 179.4(2) .
C4 C5 C10 C11 125.9(3) .
C6 C5 C10 C11 -56.0(3) .
C4 C5 C10 C12 -109.4(3) .
C6 C5 C10 C12 68.7(3) .
C4 C9 C13 C14 -122.0(2) .
C8 C9 C13 C14 59.1(3) .
C4 C9 C13 C15 113.6(2) .
C8 C9 C13 C15 -65.2(3) .
C1 N2 C16 C17 85.3(2) .
C3 N2 C16 C17 -97.7(2) .
C1 N2 C16 C21 -96.6(2) .
C3 N2 C16 C21 80.5(3) .
C21 C16 C17 C18 0.7(3) .
N2 C16 C17 C18 178.75(19) .
C21 C16 C17 C22 179.8(2) .
N2 C16 C17 C22 -2.2(3) .
C16 C17 C18 C19 -0.1(3) .
C22 C17 C18 C19 -179.2(2) .
C17 C18 C19 C20 -0.2(4) .
C18 C19 C20 C21 0.0(4) .
C17 C16 C21 C20 -0.9(3) .
N2 C16 C21 C20 -179.0(2) .
C17 C16 C21 C25 -178.8(2) .
N2 C16 C21 C25 3.1(3) .
C19 C20 C21 C16 0.6(4) .
C19 C20 C21 C25 178.5(3) .
C16 C17 C22 C23 -99.8(3) .
C18 C17 C22 C23 79.3(3) .
C16 C17 C22 C24 137.2(2) .
C18 C17 C22 C24 -43.8(3) .
C16 C21 C25 C26 -144.1(2) .
C20 C21 C25 C26 38.1(4) .
C16 C21 C25 C27 91.9(3) .
C20 C21 C25 C27 -85.8(3) .
Si1 O1 C31 C30 152.3(6) .
O1 C31 C30 C29 -165.8(6) .
C31 C30 C29 C28 -179.7(7) .
C31 C30 C29 Cu1 -46.5(9) .
C30 C29 C28 F1 -179.6(7) .
Cu1 C29 C28 F1 45.6(9) .
C30 C29 C28 F3 -41.5(10) .
Cu1 C29 C28 F3 -176.3(6) .
C30 C29 C28 F2 69.5(8) .
Cu1 C29 C28 F2 -65.3(6) .
O1 Si1 C32 C33 -62.5(2) .
C36 Si1 C32 C33 178.5(2) .
C42 Si1 C32 C33 55.1(2) .
O1 Si1 C32 C35 177.50(18) .
C36 Si1 C32 C35 58.5(2) .
C42 Si1 C32 C35 -64.9(2) .
O1 Si1 C32 C34 57.5(2) .
C36 Si1 C32 C34 -61.5(2) .
C42 Si1 C32 C34 175.1(2) .
O1 Si1 C36 C41 132.87(19) .
C42 Si1 C36 C41 11.4(2) .
C32 Si1 C36 C41 -111.5(2) .
O1 Si1 C36 C37 -47.9(2) .
C42 Si1 C36 C37 -169.39(18) .
C32 Si1 C36 C37 67.7(2) .
C41 C36 C37 C38 1.3(4) .
Si1 C36 C37 C38 -178.0(2) .
C36 C37 C38 C39 -0.2(4) .
C37 C38 C39 C40 -0.8(4) .
C38 C39 C40 C41 0.6(4) .
C39 C40 C41 C36 0.6(4) .
C37 C36 C41 C40 -1.6(3) .
Si1 C36 C41 C40 177.70(19) .
O1 Si1 C42 C43 -175.1(2) .
C36 Si1 C42 C43 -53.3(2) .
C32 Si1 C42 C43 70.4(2) .
O1 Si1 C42 C47 6.3(2) .
C36 Si1 C42 C47 128.16(18) .
C32 Si1 C42 C47 -108.15(19) .
C47 C42 C43 C44 -1.5(4) .
Si1 C42 C43 C44 179.9(2) .
C42 C43 C44 C45 0.8(5) .
C43 C44 C45 C46 0.4(5) .
C44 C45 C46 C47 -0.8(4) .
C45 C46 C47 C42 0.1(4) .
C43 C42 C47 C46 1.0(3) .
Si1 C42 C47 C46 179.66(19) .
C1S C2S C3S C3S 179.0(9) 3_766
